data_2212357
loop_
_publ_author_name
'Bouacida, Sofiane'
'Merazig, Hocine'
'Benard-Rocherulle, Patricia'
'Rizzoli, Corrado'

_publ_section_title
;
 Tris(2-hydroxyanilinium) hexachlorostannate(IV) chloride trihydrate
;
_journal_issue 2
_journal_name_full 'Acta Crystallographica Section E'
_journal_page_first m379
_journal_page_last m381
_journal_paper_doi 10.1107/S160053680605656X
_journal_volume 63
_journal_year 2007
_chemical_formula_iupac '3C6 H8 N O +, Sn Cl6 2-, Cl-, 3H2 O'
_chemical_formula_moiety '3(C6 H8 N O+), Cl6 Sn 2-, 3(H2 O), Cl-'
_chemical_formula_structural 'C18 H30 Cl7 N3 O6 Sn'
_chemical_formula_sum 'C18 H30 Cl7 N3 O6 Sn'
_chemical_formula_weight 751.29
_space_group_IT_number 14
_symmetry_cell_setting monoclinic
_symmetry_space_group_name_Hall '-P 2yn'
_symmetry_space_group_name_H-M 'P 1 21/n 1'
_atom_sites_solution_hydrogens difmap
_atom_sites_solution_primary direct
_atom_sites_solution_secondary difmap
_cell_angle_alpha 90.00
_cell_angle_beta 90.7510(10)
_cell_angle_gamma 90.00
_cell_formula_units_Z 4
_cell_length_a 16.2653(2)
_cell_length_b 7.10790(10)
_cell_length_c 25.4562(5)
_cell_measurement_reflns_used 12121
_cell_measurement_temperature 296(2)
_cell_measurement_theta_max 27.45
_cell_measurement_theta_min 2.95
_cell_volume 2942.79(8)
_computing_cell_refinement 'HKL Scalepack (Otwinowski & Minor, 1997)'
_computing_data_collection 'Collect (Nonius, 2000)'
_computing_data_reduction 'HKL Denzo and Scalepack (Otwinowski & Minor, 1997)'
_computing_molecular_graphics 'ORTEP-3 (Farrugia,1997)and DIAMOND (Brandenburg & Berndt, 2001)'
_computing_publication_material 'WinGX (Farrugia, 1999)'
_computing_structure_refinement 'SHELXL97 (Sheldrick, 1997)'
_computing_structure_solution 'SIR2002 (Burla <i>et al.</i>,  2003)'
_diffrn_ambient_temperature 295
_diffrn_measured_fraction_theta_full 0.990
_diffrn_measured_fraction_theta_max 0.990
_diffrn_measurement_device_type 'Nonius KappaCCD'
_diffrn_measurement_method '\f scans, and \w scans with \k offsets'
_diffrn_radiation_monochromator graphite
_diffrn_radiation_type MoK\a
_diffrn_radiation_wavelength 0.71073
_diffrn_reflns_av_R_equivalents 0.0263
_diffrn_reflns_av_sigmaI/netI 0.0409
_diffrn_reflns_limit_h_max 21
_diffrn_reflns_limit_h_min -20
_diffrn_reflns_limit_k_max 9
_diffrn_reflns_limit_k_min -9
_diffrn_reflns_limit_l_max 32
_diffrn_reflns_limit_l_min -32
_diffrn_reflns_number 20517
_diffrn_reflns_theta_full 27.45
_diffrn_reflns_theta_max 27.45
_diffrn_reflns_theta_min 2.95
_diffrn_standards_number 0
_exptl_absorpt_coefficient_mu 1.541
_exptl_absorpt_correction_type none
_exptl_crystal_colour White
_exptl_crystal_density_diffrn 1.696
_exptl_crystal_density_method 'not measured'
_exptl_crystal_description Needle
_exptl_crystal_F_000 1504
_exptl_crystal_size_max 0.31
_exptl_crystal_size_mid 0.02
_exptl_crystal_size_min 0.02
_refine_diff_density_max 1.014
_refine_diff_density_min -0.773
_refine_ls_extinction_coef 0.0021(2)
_refine_ls_extinction_expression Fc^*^=kFc[1+0.001xFc^2^\l^3^/sin(2\q)]^-1/4^
_refine_ls_extinction_method SHELXL97
_refine_ls_goodness_of_fit_ref 1.127
_refine_ls_hydrogen_treatment mixed
_refine_ls_matrix_type full
_refine_ls_number_parameters 341
_refine_ls_number_reflns 6647
_refine_ls_number_restraints 7
_refine_ls_restrained_S_all 1.127
_refine_ls_R_factor_all 0.0570
_refine_ls_R_factor_gt 0.0408
_refine_ls_shift/su_max 0.010
_refine_ls_shift/su_mean 0.000
_refine_ls_structure_factor_coef Fsqd
_refine_ls_weighting_details 'calc w=1/[\s^2^(Fo^2^)+(0.0293P)^2^+1.3984P] where P=(Fo^2^+2Fc^2^)/3'
_refine_ls_weighting_scheme calc
_refine_ls_wR_factor_gt 0.1007
_refine_ls_wR_factor_ref 0.1057
_reflns_number_gt 5218
_reflns_number_total 6647
_reflns_threshold_expression I>2\s(I)
_cod_data_source_file sa2039.cif
_cod_data_source_block I
_cod_original_sg_symbol_H-M 'P 21/n'
_cod_database_code 2212357
_cod_database_fobs_code 2212357

loop_
_symmetry_equiv_pos_as_xyz
'x, y, z'
'-x+1/2, y+1/2, -z+1/2'
'-x, -y, -z'
'x-1/2, -y-1/2, z-1/2'

loop_
_atom_site_aniso_label
_atom_site_aniso_U_11
_atom_site_aniso_U_22
_atom_site_aniso_U_33
_atom_site_aniso_U_12
_atom_site_aniso_U_13
_atom_site_aniso_U_23
O2A 0.0509(18) 0.075(2) 0.0406(19) -0.0071(15) 0.0019(14) -0.0163(16)
N1A 0.045(2) 0.0473(19) 0.039(2) 0.0026(15) -0.0080(15) -0.0024(16)
C1A 0.039(2) 0.0326(18) 0.038(2) -0.0002(15) -0.0056(17) 0.0039(16)
C2A 0.043(2) 0.0355(19) 0.038(2) 0.0003(16) -0.0024(18) -0.0009(16)
C3A 0.052(3) 0.052(3) 0.049(3) -0.007(2) -0.009(2) -0.006(2)
C4A 0.042(2) 0.064(3) 0.066(3) -0.007(2) -0.009(2) -0.002(2)
C5A 0.040(2) 0.069(3) 0.061(3) 0.006(2) 0.013(2) 0.005(3)
C6A 0.056(3) 0.053(3) 0.039(2) 0.008(2) -0.001(2) -0.001(2)
O2B 0.065(2) 0.089(3) 0.058(2) -0.0055(19) -0.0100(18) -0.013(2)
N1B 0.043(2) 0.069(2) 0.045(2) -0.0043(17) 0.0004(17) -0.0042(19)
C1B 0.042(2) 0.037(2) 0.042(2) 0.0013(16) 0.0036(18) 0.0044(17)
C2B 0.047(2) 0.045(2) 0.041(2) 0.0028(18) -0.0023(19) 0.0060(18)
C3B 0.076(4) 0.050(3) 0.046(3) 0.009(2) 0.010(2) 0.003(2)
C4B 0.073(4) 0.049(3) 0.081(4) 0.015(2) 0.035(3) 0.011(3)
C5B 0.041(3) 0.049(3) 0.099(5) 0.000(2) 0.013(3) 0.012(3)
C6B 0.043(2) 0.047(2) 0.066(3) -0.0067(19) -0.004(2) 0.000(2)
O2C 0.0384(16) 0.068(2) 0.057(2) 0.0056(15) -0.0112(14) -0.0055(16)
N1C 0.0451(19) 0.051(2) 0.036(2) -0.0010(16) -0.0053(15) 0.0003(16)
C1C 0.043(2) 0.0325(18) 0.032(2) -0.0057(15) -0.0043(16) 0.0005(15)
C2C 0.041(2) 0.0351(19) 0.039(2) -0.0044(16) -0.0077(18) -0.0023(16)
C3C 0.063(3) 0.042(2) 0.038(2) -0.0111(19) -0.016(2) 0.0057(18)
C4C 0.074(3) 0.054(3) 0.034(2) -0.017(2) 0.008(2) 0.002(2)
C5C 0.057(3) 0.058(3) 0.050(3) -0.003(2) 0.013(2) -0.003(2)
C6C 0.050(2) 0.045(2) 0.044(3) 0.0053(18) -0.001(2) 0.0024(19)
Sn1 0.0332(2) 0.02650(10) 0.0318(2) 0.00230(10) 0.00050(10) -0.00010(10)
Cl1 0.0409(5) 0.0352(4) 0.0402(5) 0.0100(4) 0.0033(4) -0.0031(4)
Cl2 0.0522(6) 0.0371(5) 0.0488(6) 0.0150(4) 0.0134(5) 0.0021(4)
Cl3 0.0402(5) 0.0365(5) 0.0516(6) -0.0033(4) 0.0079(4) 0.0074(4)
Cl4 0.0682(7) 0.0493(6) 0.0396(6) 0.0086(5) -0.0182(5) -0.0072(5)
Cl5 0.0419(5) 0.0356(5) 0.0579(7) -0.0075(4) 0.0062(5) 0.0047(4)
Cl6 0.0464(6) 0.0505(6) 0.0389(6) 0.0015(4) -0.0118(4) 0.0031(4)
O1W 0.0529(19) 0.060(2) 0.046(2) -0.0111(15) -0.0031(15) -0.0016(16)
O2W 0.061(2) 0.0579(19) 0.0408(19) -0.0005(16) 0.0047(16) -0.0037(16)
O3W 0.052(2) 0.062(2) 0.058(2) 0.0036(16) 0.0051(17) -0.0066(16)
Cl7 0.0394(5) 0.0745(7) 0.0438(6) -0.0012(5) -0.0024(4) 0.0090(5)

loop_
_atom_site_type_symbol
_atom_site_label
_atom_site_fract_x
_atom_site_fract_y
_atom_site_fract_z
_atom_site_U_iso_or_equiv
_atom_site_thermal_displace_type
_atom_site_occupancy
O O2A 0.29308(19) 0.8007(5) 0.13657(13) 0.0555(11) Uani 1.000
N N1A 0.2636(2) 0.6619(5) 0.03913(14) 0.0438(11) Uani 1.000
C C1A 0.3478(2) 0.7092(5) 0.05577(16) 0.0366(11) Uani 1.000
C C2A 0.3604(3) 0.7802(5) 0.10558(16) 0.0389(11) Uani 1.000
C C3A 0.4393(3) 0.8296(6) 0.12057(19) 0.0511(17) Uani 1.000
C C4A 0.5035(3) 0.8091(7) 0.0866(2) 0.0574(16) Uani 1.000
C C5A 0.4906(3) 0.7397(7) 0.0368(2) 0.0566(16) Uani 1.000
C C6A 0.4115(3) 0.6870(6) 0.02127(18) 0.0494(16) Uani 1.000
O O2B 0.3191(2) 0.3097(6) 0.15686(15) 0.0708(14) Uani 1.000
N N1B 0.3586(2) 0.4662(6) 0.25131(14) 0.0523(12) Uani 1.000
C C1B 0.4222(2) 0.4230(5) 0.21319(16) 0.0403(12) Uani 1.000
C C2B 0.3998(3) 0.3472(6) 0.16514(17) 0.0444(12) Uani 1.000
C C3B 0.4602(3) 0.3108(7) 0.1285(2) 0.0573(19) Uani 1.000
C C4B 0.5404(3) 0.3532(7) 0.1402(3) 0.067(2) Uani 1.000
C C5B 0.5617(3) 0.4304(7) 0.1870(3) 0.063(2) Uani 1.000
C C6B 0.5025(3) 0.4655(6) 0.2249(2) 0.0520(14) Uani 1.000
O O2C 0.50268(17) 1.0049(5) 0.31020(13) 0.0546(11) Uani 1.000
N N1C 0.6142(2) 0.8395(5) 0.37361(13) 0.0441(11) Uani 1.000
C C1C 0.6308(2) 0.8545(5) 0.31753(15) 0.0359(11) Uani 1.000
C C2C 0.5718(2) 0.9407(5) 0.28563(16) 0.0384(11) Uani 1.000
C C3C 0.5858(3) 0.9571(6) 0.23256(17) 0.0478(14) Uani 1.000
C C4C 0.6577(3) 0.8864(7) 0.21180(18) 0.0539(16) Uani 1.000
C C5C 0.7162(3) 0.8014(7) 0.2438(2) 0.0549(17) Uani 1.000
C C6C 0.7027(3) 0.7864(6) 0.29719(18) 0.0464(14) Uani 1.000
Sn Sn1 0.805940(10) 0.83686(3) 0.046160(10) 0.03050(10) Uani 1.000
Cl Cl1 0.71455(6) 1.08187(13) 0.07637(4) 0.0387(3) Uani 1.000
Cl Cl2 0.89954(6) 0.59676(14) 0.01653(4) 0.0459(3) Uani 1.000
Cl Cl3 0.89120(6) 1.07867(13) 0.00819(4) 0.0427(3) Uani 1.000
Cl Cl4 0.72617(8) 0.82130(15) -0.03601(4) 0.0525(4) Uani 1.000
Cl Cl5 0.71930(6) 0.59276(14) 0.08185(4) 0.0451(3) Uani 1.000
Cl Cl6 0.87917(6) 0.85394(15) 0.13028(4) 0.0454(3) Uani 1.000
O O1W 0.1597(2) 0.5159(5) 0.11681(13) 0.0530(11) Uani 1.000
O O2W 0.0461(2) 0.2118(5) 0.09776(13) 0.0532(11) Uani 1.000
O O3W 0.0842(2) 0.8573(5) 0.14865(14) 0.0573(12) Uani 1.000
Cl Cl7 0.16140(6) 0.41601(18) 0.24774(4) 0.0526(3) Uani 1.000
H H2A 0.30743 0.84173 0.16536 0.0832 Uiso 1.000
H H3A 0.44914 0.87730 0.15409 0.0615 Uiso 1.000
H H4A 0.55640 0.84252 0.09737 0.0686 Uiso 1.000
H H5A 0.53415 0.72808 0.01374 0.0679 Uiso 1.000
H H6A 0.40189 0.63727 -0.01204 0.0590 Uiso 1.000
H H11A 0.23720 0.60919 0.06579 0.0658 Uiso 1.000
H H12A 0.26507 0.58157 0.01233 0.0658 Uiso 1.000
H H13A 0.23733 0.76607 0.02917 0.0658 Uiso 1.000
H H2B 0.31265 0.26215 0.12775 0.1061 Uiso 1.000
H H3B 0.44627 0.25783 0.09617 0.0686 Uiso 1.000
H H4B 0.58079 0.32862 0.11560 0.0807 Uiso 1.000
H H5B 0.61646 0.46025 0.19398 0.0757 Uiso 1.000
H H6B 0.51716 0.51661 0.25735 0.0627 Uiso 1.000
H H11B 0.35081 0.59006 0.25250 0.0784 Uiso 1.000
H H12B 0.37436 0.42511 0.28290 0.0784 Uiso 1.000
H H13B 0.31190 0.40980 0.24177 0.0784 Uiso 1.000
H H2C 0.46330 0.99920 0.28982 0.0816 Uiso 1.000
H H3C 0.54709 1.01529 0.21080 0.0575 Uiso 1.000
H H4C 0.66686 0.89624 0.17591 0.0646 Uiso 1.000
H H5C 0.76433 0.75447 0.22945 0.0659 Uiso 1.000
H H6C 0.74190 0.73064 0.31908 0.0553 Uiso 1.000
H H11C 0.65227 0.76745 0.38893 0.0662 Uiso 1.000
H H12C 0.56480 0.78824 0.37804 0.0662 Uiso 1.000
H H13C 0.61524 0.95353 0.38802 0.0662 Uiso 1.000
H H11 0.177(3) 0.493(7) 0.1469(12) 0.0538 Uiso 1.000
H H12 0.129(2) 0.425(5) 0.1066(18) 0.0538 Uiso 1.000
H H21 0.038(3) 0.207(7) 0.0648(11) 0.0538 Uiso 1.000
H H22 0.063(3) 0.113(5) 0.1114(19) 0.0538 Uiso 1.000
H H31 0.1231(19) 0.809(6) 0.1347(18) 0.0538 Uiso 1.000
H H32 0.0392(17) 0.806(6) 0.1496(19) 0.0538 Uiso 1.000

loop_
_atom_type_symbol
_atom_type_description
_atom_type_scat_dispersion_real
_atom_type_scat_dispersion_imag
_atom_type_scat_source
C C 0.0033 0.0016 'International Tables Vol C Tables 4.2.6.8 and 6.1.1.4'
H H 0.0000 0.0000 'International Tables Vol C Tables 4.2.6.8 and 6.1.1.4'
N N 0.0061 0.0033 'International Tables Vol C Tables 4.2.6.8 and 6.1.1.4'
O O 0.0106 0.0060 'International Tables Vol C Tables 4.2.6.8 and 6.1.1.4'
Cl Cl 0.1484 0.1585 'International Tables Vol C Tables 4.2.6.8 and 6.1.1.4'
Sn Sn -0.6537 1.4246 'International Tables Vol C Tables 4.2.6.8 and 6.1.1.4'

loop_
_geom_angle_atom_site_label_1
_geom_angle_atom_site_label_2
_geom_angle_atom_site_label_3
_geom_angle
_geom_angle_publ_flag
Cl1 Sn1 Cl5 91.92(3) no
Cl1 Sn1 Cl6 88.86(3) no
Cl2 Sn1 Cl3 90.59(3) no
Cl2 Sn1 Cl4 91.74(4) no
Cl2 Sn1 Cl5 89.04(3) no
Cl2 Sn1 Cl6 90.39(3) no
Cl3 Sn1 Cl4 89.48(4) no
Cl3 Sn1 Cl5 178.48(4) no
Cl3 Sn1 Cl6 92.27(3) no
Cl4 Sn1 Cl5 89.07(4) no
Cl4 Sn1 Cl6 177.23(4) no
Cl5 Sn1 Cl6 89.21(3) no
Cl1 Sn1 Cl2 178.78(3) no
Cl1 Sn1 Cl3 88.48(3) no
Cl1 Sn1 Cl4 89.04(4) no
C2A O2A H2A 109.00 no
C2B O2B H2B 110.00 no
C2C O2C H2C 109.00 no
H11 O1W H12 109(5) no
H11A N1A H12A 109.00 no
H11A N1A H13A 109.00 no
C1A N1A H13A 110.00 no
C1A N1A H12A 110.00 no
H12A N1A H13A 109.00 no
C1A N1A H11A 110.00 no
H21 O2W H22 115(5) no
H11B N1B H13B 109.00 no
C1B N1B H11B 109.00 no
C1B N1B H12B 109.00 no
C1B N1B H13B 109.00 no
H11B N1B H12B 109.00 no
H12B N1B H13B 109.00 no
H31 O3W H32 122(4) no
H11C N1C H13C 110.00 no
H12C N1C H13C 109.00 no
C1C N1C H13C 109.00 no
C1C N1C H12C 109.00 no
H11C N1C H12C 109.00 no
C1C N1C H11C 110.00 no
C2A C1A C6A 121.7(4) no
N1A C1A C6A 119.8(4) no
N1A C1A C2A 118.5(3) no
O2A C2A C3A 124.3(4) no
C1A C2A C3A 118.3(4) no
O2A C2A C1A 117.4(4) no
C2A C3A C4A 120.8(4) no
C3A C4A C5A 120.8(5) no
C4A C5A C6A 119.2(5) no
C1A C6A C5A 119.3(4) no
C4A C3A H3A 120.00 no
C2A C3A H3A 120.00 no
C5A C4A H4A 120.00 no
C3A C4A H4A 120.00 no
C6A C5A H5A 120.00 no
C4A C5A H5A 120.00 no
C5A C6A H6A 120.00 no
C1A C6A H6A 120.00 no
N1B C1B C6B 119.4(4) no
N1B C1B C2B 119.3(3) no
C2B C1B C6B 121.2(4) no
C1B C2B C3B 119.2(4) no
O2B C2B C3B 123.5(4) no
O2B C2B C1B 117.3(4) no
C2B C3B C4B 119.6(5) no
C3B C4B C5B 120.9(6) no
C4B C5B C6B 120.7(5) no
C1B C6B C5B 118.4(5) no
C4B C3B H3B 120.00 no
C2B C3B H3B 120.00 no
C3B C4B H4B 119.00 no
C5B C4B H4B 120.00 no
C4B C5B H5B 120.00 no
C6B C5B H5B 120.00 no
C5B C6B H6B 121.00 no
C1B C6B H6B 121.00 no
N1C C1C C6C 120.8(3) no
N1C C1C C2C 117.9(3) no
C2C C1C C6C 121.3(4) no
O2C C2C C1C 116.3(4) no
C1C C2C C3C 119.2(3) no
O2C C2C C3C 124.5(4) no
C2C C3C C4C 119.7(4) no
C3C C4C C5C 120.8(4) no
C4C C5C C6C 119.7(4) no
C1C C6C C5C 119.3(4) no
C2C C3C H3C 120.00 no
C4C C3C H3C 120.00 no
C5C C4C H4C 120.00 no
C3C C4C H4C 120.00 no
C4C C5C H5C 120.00 no
C6C C5C H5C 120.00 no
C1C C6C H6C 120.00 no
C5C C6C H6C 120.00 no

loop_
_geom_bond_atom_site_label_1
_geom_bond_atom_site_label_2
_geom_bond_distance
_geom_bond_publ_flag
Sn1 Cl6 2.4397(10) no
Sn1 Cl3 2.4180(10) no
Sn1 Cl1 2.4215(10) no
Sn1 Cl2 2.4144(10) no
Sn1 Cl4 2.4495(11) no
Sn1 Cl5 2.4198(10) no
O2A C2A 1.366(6) no
O2A H2A 0.8200 no
O2B C2B 1.353(6) no
O2B H2B 0.8200 no
O2C C2C 1.372(5) no
O2C H2C 0.8200 no
O1W H12 0.86(3) no
O1W H11 0.83(3) no
N1A C1A 1.467(5) no
N1A H11A 0.8900 no
N1A H13A 0.8900 no
N1A H12A 0.8900 no
O2W H21 0.85(3) no
O2W H22 0.83(4) no
N1B C1B 1.460(5) no
N1B H12B 0.8900 no
N1B H11B 0.8900 no
N1B H13B 0.8900 no
O3W H32 0.82(3) no
O3W H31 0.81(4) no
N1C C1C 1.460(5) no
N1C H12C 0.8900 no
N1C H13C 0.8900 no
N1C H11C 0.8900 no
C1A C6A 1.376(6) no
C1A C2A 1.378(6) no
C2A C3A 1.380(7) no
C3A C4A 1.372(7) no
C4A C5A 1.374(7) no
C5A C6A 1.392(7) no
C3A H3A 0.9300 no
C4A H4A 0.9300 no
C5A H5A 0.9300 no
C6A H6A 0.9300 no
C1B C6B 1.370(6) no
C1B C2B 1.381(6) no
C2B C3B 1.388(7) no
C3B C4B 1.368(7) no
C4B C5B 1.353(10) no
C5B C6B 1.395(8) no
C3B H3B 0.9300 no
C4B H4B 0.9300 no
C5B H5B 0.9300 no
C6B H6B 0.9300 no
C1C C2C 1.391(5) no
C1C C6C 1.373(6) no
C2C C3C 1.378(6) no
C3C C4C 1.384(7) no
C4C C5C 1.383(7) no
C5C C6C 1.384(7) no
C3C H3C 0.9300 no
C4C H4C 0.9300 no
C5C H5C 0.9300 no
C6C H6C 0.9300 no

loop_
_geom_contact_atom_site_label_1
_geom_contact_atom_site_label_2
_geom_contact_distance
_geom_contact_site_symmetry_2
_geom_contact_publ_flag
Sn1 H12A 3.5100 3_665 no
Sn1 H13A 3.4800 3_675 no
Sn1 H11C 3.5400 2_655 no
Sn1 H13C 3.4400 2_645 no
Cl1 Cl3 3.3763(14) . no
Cl1 Cl5 3.6348(14) 1_565 no
Cl1 Cl4 3.4153(14) . no
Cl1 Cl5 3.4802(14) . no
Cl1 C6A 3.598(5) 3_675 no
Cl1 N1A 3.481(4) 3_675 no
Cl1 Cl6 3.4031(14) . no
Cl2 Cl5 3.3894(14) . no
Cl2 Cl6 3.4440(14) . no
Cl2 N1C 3.351(4) 2_645 no
Cl2 Cl4 3.4913(16) . no
Cl2 Cl3 3.6910(14) 1_545 no
Cl2 Cl3 3.4345(14) . no
Cl2 Cl2 3.6541(14) 3_765 no
Cl2 O2W 3.342(3) 3_665 no
Cl3 Cl1 3.3763(14) . no
Cl3 Cl4 3.4262(15) . no
Cl3 Cl2 3.6910(14) 1_565 no
Cl3 N1A 3.333(4) 3_675 no
Cl3 Cl2 3.4345(14) . no
Cl3 Cl6 3.5022(14) . no
Cl4 Cl5 3.4149(14) . no
Cl4 C2A 3.616(4) 3_675 no
Cl4 O2B 3.289(4) 3_665 no
Cl4 Cl3 3.4262(15) . no
Cl4 Cl2 3.4913(16) . no
Cl4 N1A 3.440(4) 3_665 no
Cl4 C1A 3.581(4) 3_675 no
Cl4 Cl1 3.4153(14) . no
Cl5 Cl4 3.4149(14) . no
Cl5 Cl2 3.3894(14) . no
Cl5 Cl1 3.6348(14) 1_545 no
Cl5 N1C 3.432(3) 2_645 no
Cl5 Cl1 3.4802(14) . no
Cl5 Cl6 3.4123(14) . no
Cl6 N1C 3.455(4) 2_655 no
Cl6 O3W 3.362(3) 1_655 no
Cl6 Cl3 3.5022(14) . no
Cl6 Cl5 3.4123(14) . no
Cl6 Cl1 3.4031(14) . no
Cl6 Cl2 3.4440(14) . no
Cl7 N1B 3.227(3) . no
Cl7 O1W 3.408(3) . no
Cl7 O2C 3.097(3) 2_545 no
Cl1 H4A 3.1400 . no
Cl1 H11C 2.6800 2_655 no
Cl1 H4C 2.9700 . no
Cl1 H13A 3.0100 3_675 no
Cl1 H6C 2.9400 2_655 no
Cl1 H4B 2.9800 1_565 no
Cl2 H21 2.71(4) 3_665 no
Cl2 H12A 3.0400 3_665 no
Cl2 H13C 2.6500 2_645 no
Cl3 H21 2.92(5) 1_665 no
Cl3 H21 2.99(4) 3_665 no
Cl3 H11C 3.0300 2_655 no
Cl3 H13A 2.5400 3_675 no
Cl4 H13A 3.0000 3_675 no
Cl4 H12A 2.9300 3_665 no
Cl4 H2B 2.4800 3_665 no
Cl5 H13C 2.9600 2_645 no
Cl5 H6A 3.1000 3_665 no
Cl5 H12A 2.7100 3_665 no
Cl5 H4B 3.0600 . no
Cl6 H32 2.67(3) 1_655 no
Cl6 H11C 3.0200 2_655 no
Cl6 H13C 2.8900 2_645 no
Cl7 H2C 2.3100 2_545 no
Cl7 H13B 2.4600 . no
Cl7 H11 2.64(3) . no
O1W O3W 2.843(5) . no
O1W O2A 3.005(5) . no
O1W Cl7 3.408(3) . no
O1W O2B 3.137(5) . no
O1W O2W 2.881(5) . no
O1W N1A 2.816(5) . no
O2A N1A 2.706(5) . no
O2A O1W 3.005(5) . no
O2A Cl7 3.136(3) 2_555 no
O2B N1B 2.719(5) . no
O2B Cl4 3.289(4) 3_665 no
O2B O1W 3.137(5) . no
O2C Cl7 3.097(3) 2_555 no
O2C O3W 3.067(5) 2_555 no
O2C N1C 2.684(5) . no
O2W O1W 2.881(5) . no
O2W N1C 2.864(5) 2_545 no
O2W O3W 2.897(5) 1_545 no
O2W Cl2 3.342(3) 3_665 no
O3W O2C 3.067(5) 2_545 no
O3W Cl6 3.362(3) 1_455 no
O3W O1W 2.843(5) . no
O1W H11A 1.9400 . no
O1W H31 2.22(4) . no
O2A H31 2.77(3) . no
O2A H11A 2.4300 . no
O2A H13A 2.8800 . no
O2A H11 2.90(5) . no
O2B H13B 2.2800 . no
O2B H11 2.66(5) . no
O2C H12C 2.5200 . no
O2C H13C 2.7000 . no
O2C H32 2.47(4) 2_555 no
O2W H12C 1.9900 2_545 no
O2W H12 2.04(3) . no
N1A Cl3 3.333(4) 3_675 no
N1A Cl4 3.440(4) 3_665 no
N1A O1W 2.816(5) . no
N1A Cl1 3.481(4) 3_675 no
N1A O2A 2.706(5) . no
N1B Cl7 3.227(3) . no
N1B O3W 2.809(5) 2_545 no
N1B Cl7 3.214(4) 2_555 no
N1B O2B 2.719(5) . no
N1C O2W 2.864(5) 2_555 no
N1C Cl6 3.455(4) 2_645 no
N1C Cl2 3.351(4) 2_655 no
N1C Cl5 3.432(3) 2_655 no
N1C O2C 2.684(5) . no
C1A Cl4 3.581(4) 3_675 no
C2A C2B 3.487(6) . no
C2A Cl4 3.616(4) 3_675 no
C2B C2A 3.487(6) . no
C3A C3B 3.443(7) 1_565 no
C3B C3A 3.443(7) 1_545 no
C3C C5B 3.578(7) 1_565 no
C4A C4B 3.564(7) . no
C4B C4A 3.564(7) . no
C5B C3C 3.578(7) 1_545 no
C6A Cl1 3.598(5) 3_675 no
C3C H3A 3.0200 . no
C4B H3C 3.0000 1_545 no
C4C H6C 3.0500 2_655 no
C5B H3C 3.0200 1_545 no
H2A H3A 2.3400 . no
H2A Cl7 2.3200 2_555 no
H2B H3B 2.3300 . no
H2B Cl4 2.4800 3_665 no
H2C Cl7 2.3100 2_555 no
H2C H3C 2.4500 . no
H3A H2A 2.3400 . no
H3A Cl7 3.1100 2_555 no
H3A C3C 3.0200 . no
H3A H3C 2.3500 . no
H3B H2B 2.3300 . no
H3C H2C 2.4500 . no
H3C C4B 3.0000 1_565 no
H3C H3A 2.3500 . no
H3C C5B 3.0200 1_565 no
H4A Cl1 3.1400 . no
H4B Cl1 2.9800 1_545 no
H4B Cl5 3.0600 . no
H4C Cl1 2.9700 . no
H6A H12A 2.3500 . no
H6A Cl5 3.1000 3_665 no
H6B H12B 2.5100 . no
H6C Cl1 2.9400 2_645 no
H6C C4C 3.0500 2_645 no
H6C H11C 2.3300 . no
H11 H31 2.43(6) . no
H11 Cl7 2.64(3) . no
H11 O2B 2.66(5) . no
H11 O2A 2.90(5) . no
H11 H11A 2.4400 . no
H11A O2A 2.4300 . no
H11A O1W 1.9400 . no
H11A H11 2.4400 . no
H11A H12 2.4400 . no
H11B Cl7 2.3300 2_555 no
H11C H6C 2.3300 . no
H11C Cl1 2.6800 2_645 no
H11C Cl3 3.0300 2_645 no
H11C Cl6 3.0200 2_645 no
H11C Sn1 3.5400 2_645 no
H12 H11A 2.4400 . no
H12 O2W 2.04(3) . no
H12 H21 2.38(6) . no
H12 H22 2.47(5) . no
H12A Cl2 3.0400 3_665 no
H12A H6A 2.3500 . no
H12A Cl5 2.7100 3_665 no
H12A Sn1 3.5100 3_665 no
H12A Cl4 2.9300 3_665 no
H12B H31 2.2500 2_545 no
H12B O3W 1.9200 2_545 no
H12B H32 2.3600 2_545 no
H12B H6B 2.5100 . no
H12C H22 2.4400 2_555 no
H12C O2W 1.9900 2_555 no
H12C O2C 2.5200 . no
H12C H21 2.3000 2_555 no
H13A Cl4 3.0000 3_675 no
H13A Cl1 3.0100 3_675 no
H13A Sn1 3.4800 3_675 no
H13A Cl3 2.5400 3_675 no
H13A O2A 2.8800 . no
H13B Cl7 2.4600 . no
H13B O2B 2.2800 . no
H13C Cl5 2.9600 2_655 no
H13C Cl6 2.8900 2_655 no
H13C Cl2 2.6500 2_655 no
H13C Sn1 3.4400 2_655 no
H13C O2C 2.7000 . no
H21 H12C 2.3000 2_545 no
H21 Cl3 2.92(5) 1_445 no
H21 H12 2.38(6) . no
H21 Cl2 2.71(4) 3_665 no
H21 Cl3 2.99(4) 3_665 no
H22 H12 2.47(5) . no
H22 H12C 2.4400 2_545 no
H22 O3W 2.08(4) 1_545 no
H22 H31 2.44(6) 1_545 no
H22 H32 2.42(6) 1_545 no
H31 O1W 2.22(4) . no
H31 O2A 2.77(3) . no
H31 H11 2.43(6) . no
H32 O2C 2.47(4) 2_545 no
H32 Cl6 2.67(3) 1_455 no

loop_
_geom_hbond_atom_site_label_D
_geom_hbond_atom_site_label_H
_geom_hbond_atom_site_label_A
_geom_hbond_site_symmetry_A
_geom_hbond_distance_DH
_geom_hbond_distance_HA
_geom_hbond_distance_DA
_geom_hbond_angle_DHA
_geom_hbond_publ_flag
O2A H2A Cl7 2_555 0.8200 2.3200 3.136(3) 171.00 yes
O2B H2B Cl4 3_665 0.8200 2.4800 3.289(4) 168.00 yes
O2C H2C Cl7 2_555 0.8200 2.3100 3.097(3) 162.00 yes
N1A H11A O1W . 0.8900 1.9400 2.816(5) 168.00 yes
N1B H11B Cl7 2_555 0.8900 2.3300 3.214(4) 176.00 yes
N1C H11C Cl1 2_645 0.8900 2.6800 3.555(3) 170.00 yes
N1A H12A Cl5 3_665 0.8900 2.7100 3.586(4) 167.00 yes
N1B H12B O3W 2_545 0.8900 1.9200 2.809(5) 174.00 yes
N1C H12C O2W 2_555 0.8900 1.9900 2.864(5) 167.00 yes
N1A H13A Cl3 3_675 0.8900 2.5400 3.333(4) 149.00 yes
N1B H13B Cl7 . 0.8900 2.4600 3.227(3) 145.00 yes
N1B H13B O2B . 0.8900 2.2800 2.719(5) 110.00 yes
N1C H13C Cl2 2_655 0.8900 2.6500 3.351(4) 137.00 yes
O1W H12 O2W . 0.86(3) 2.04(3) 2.881(5) 168(4) yes
O1W H11 Cl7 . 0.83(3) 2.64(3) 3.408(3) 155(4) yes
O2W H21 Cl2 3_665 0.85(3) 2.71(4) 3.342(3) 133(4) yes
O2W H22 O3W 1_545 0.83(4) 2.08(4) 2.897(5) 170(5) yes
O3W H31 O1W . 0.81(4) 2.22(4) 2.843(5) 135(4) yes
O3W H32 Cl6 1_455 0.82(3) 2.67(3) 3.362(3) 144(4) yes
O3W H32 O2C 2_545 0.82(3) 2.47(4) 3.067(5) 131(3) yes

loop_
_geom_torsion_atom_site_label_1
_geom_torsion_atom_site_label_2
_geom_torsion_atom_site_label_3
_geom_torsion_atom_site_label_4
_geom_torsion
_geom_torsion_publ_flag
N1A C1A C2A O2A 0.5(5) no
N1A C1A C2A C3A -178.2(4) no
C6A C1A C2A O2A 178.7(4) no
C6A C1A C2A C3A 0.0(6) no
N1A C1A C6A C5A 177.4(4) no
C2A C1A C6A C5A -0.8(6) no
O2A C2A C3A C4A -178.3(4) no
C1A C2A C3A C4A 0.2(6) no
C2A C3A C4A C5A 0.3(7) no
C3A C4A C5A C6A -1.1(7) no
C4A C5A C6A C1A 1.3(7) no
N1B C1B C2B O2B -2.6(6) no
N1B C1B C2B C3B 178.4(4) no
C6B C1B C2B O2B -179.9(4) no
C6B C1B C2B C3B 1.1(6) no
N1B C1B C6B C5B -177.3(4) no
C2B C1B C6B C5B 0.0(6) no
O2B C2B C3B C4B -180.0(5) no
C1B C2B C3B C4B -1.0(7) no
C2B C3B C4B C5B -0.1(8) no
C3B C4B C5B C6B 1.2(8) no
C4B C5B C6B C1B -1.1(7) no
N1C C1C C2C O2C 0.2(5) no
N1C C1C C2C C3C 179.9(3) no
C6C C1C C2C O2C -179.5(4) no
C6C C1C C2C C3C 0.3(6) no
N1C C1C C6C C5C 179.4(4) no
C2C C1C C6C C5C -0.9(6) no
O2C C2C C3C C4C -179.7(4) no
C1C C2C C3C C4C 0.6(6) no
C2C C3C C4C C5C -0.8(7) no
C3C C4C C5C C6C 0.1(7) no
C4C C5C C6C C1C 0.7(7) no
